data_7202573
loop_
_publ_author_name
'Beaudet-Savignat, S.'
'Vincent, A.'
'Lambert, S.'
'Gervais, F.'

_publ_section_title
;
 Oxide ion conduction in Ba, Ca and Sr doped apatite-type lanthanum
 silicates
;
_journal_issue 20
_journal_name_full 'Journal of Materials Chemistry'
_journal_page_first 2078
_journal_paper_doi 10.1039/b615104c
_journal_volume 17
_journal_year 2007
_chemical_formula_sum 'Ba1.076 La8.924 O25.869 Si6'
_chemical_name_common 'Ba doped apatite'
_chemical_name_systematic ' ?'
_space_group_IT_number 173
_symmetry_cell_setting hexagonal
_symmetry_space_group_name_Hall 'P 6c'
_symmetry_space_group_name_H-M 'P 63'
_cell_angle_alpha 90
_cell_angle_beta 90
_cell_angle_gamma 120
_cell_formula_units_Z 1
_cell_length_a 9.740
_cell_length_b 9.740
_cell_length_c 7.267
_cell_volume 597.040
_computing_publication_material '(Jana2000; Petricek and Dusek, 2000)'
_computing_structure_refinement '(Jana2000; Petricek and Dusek, 2000)'
_diffrn_radiation_probe neutron
_diffrn_radiation_type neutron
_diffrn_radiation_wavelength 1.2244
_exptl_absorpt_coefficient_mu 5.602
_exptl_absorpt_process_details '(Jana2000; Petricek and Dusek, 2000)'
_exptl_crystal_density_diffrn 5.4759
_exptl_crystal_F_000 860
_pd_instr_location ' ?'
_pd_meas_2theta_range_inc 0.05
_pd_meas_2theta_range_max 120.000
_pd_meas_2theta_range_min 10.000
_pd_meas_number_of_points 2201
_pd_proc_2theta_range_inc 0.05
_pd_proc_2theta_range_max 120
_pd_proc_2theta_range_min 10
_pd_proc_ls_background_function '20 Chebyshev polynoms'
_pd_proc_ls_pref_orient_corr none
_pd_proc_ls_profile_function Pseudo-Voigt
_pd_proc_ls_prof_R_factor 0.0173
_pd_proc_ls_prof_wR_expected 0.0220
_pd_proc_ls_prof_wR_factor 0.0225
_refine_ls_extinction_method none
_refine_ls_number_parameters 78
_refine_ls_R_factor_all 0.0173
_refine_ls_R_factor_gt 0.0161
_refine_ls_shift/su_max 0.6028
_refine_ls_shift/su_mean 0.1211
_refine_ls_weighting_scheme sigma
_refine_ls_wR_factor_gt 0.0138
_refine_ls_wR_factor_ref 0.0225
_cod_data_source_file b615104c.txt
_cod_data_source_block (II)
_cod_original_cell_volume 597
_cod_database_code 7202573

loop_
_symmetry_equiv_pos_site_id
_symmetry_equiv_pos_as_xyz
1 x,y,z
2 x-y,x,1/2+z
3 -y,x-y,z
4 -x,-y,1/2+z
5 -x+y,-x,z
6 y,-x+y,1/2+z

loop_
_atom_site_label
_atom_site_type_symbol
_atom_site_fract_x
_atom_site_fract_y
_atom_site_fract_z
_atom_site_adp_type
_atom_site_U_iso_or_equiv
_atom_site_symmetry_multiplicity
_atom_site_occupancy
_atom_site_calc_flag
_atom_site_refinement_flags
_atom_site_disorder_assembly
_atom_site_disorder_group
La1 La 0.3333 0.6667 -0.0004(15) Uani 0.0116(6) 2 0.71(7) d . . .
Ba1 La 0.3333 0.6667 -0.0004(15) Uani 0.0116(6) 2 0.29(7) d . . .
La2 La 0.6667 0.3333 0.0022(14) Uani 0.0116(6) 2 0.75(7) d . . .
Ba2 La 0.6667 0.3333 0.0022(14) Uani 0.0116(6) 2 0.25(7) d . . .
La3 La 0.22809(17) -0.01172(19) 0.25 Uani 0.0117(6) 6 1 d . . .
Si Si 0.4015(3) 0.3720(3) 0.25 Uani 0.0113(9) 6 1 d . . .
O1 O 0.3185(3) 0.4824(3) 0.25 Uani 0.0192(11) 6 1 d . . .
O2 O 0.5935(2) 0.4728(3) 0.2393(15) Uani 0.0164(8) 6 1 d . . .
O3 O 0.3333 0.2509(7) 0.4188(10) Uani 0.021(2) 6 1 d . . .
O4 O 0.3524(5) 0.2599(9) 0.0622(11) Uani 0.018(2) 6 1 d . . .
O5 O 0 0 0.253(7) Uani 0.067(3) 2 0.935(17) d . . .

loop_
_atom_site_aniso_label
_atom_site_aniso_type_symbol
_atom_site_aniso_U_11
_atom_site_aniso_U_22
_atom_site_aniso_U_33
_atom_site_aniso_U_12
_atom_site_aniso_U_13
_atom_site_aniso_U_23
La1 La 0.0102(7) 0.0102(7) 0.0143(11) 0.0051(3) 0 0
Ba1 La 0.0102(7) 0.0102(7) 0.0143(11) 0.0051(3) 0 0
La2 La 0.0102(7) 0.0102(7) 0.0143(11) 0.0051(3) 0 0
Ba2 La 0.0102(7) 0.0102(7) 0.0143(11) 0.0051(3) 0 0
La3 La 0.0117(8) 0.0076(7) 0.0166(8) 0.0054(7) 0.0111(14) 0
Si Si 0.0097(12) 0.0023(11) 0.0179(15) 0 0 0
O1 O 0.0268(13) 0.0197(13) 0.0211(14) 0.0190(11) -0.007524 0
O2 O 0.0088(9) 0.0095(9) 0.0249(17) 0 0 0
O3 O 0.046(3) 0.0012(19) 0.013(2) 0.009(2) 0.0134(17) 0
O4 O 0.026(2) 0.029(3) 0.011(3) 0.022(2) 0 0
O5 O 0.0125(17) 0.0125(17) 0.176(9) 0.0063(8) 0 0

loop_
_atom_type_symbol
_atom_type_scat_length_neutron
_atom_type_scat_source
La 8.240 International_Tables_Vol_C
Ba 5.070 International_Tables_Vol_C
Si 4.149 International_Tables_Vol_C
O 5.803 International_Tables_Vol_C
